data_7229692
loop_
_publ_author_name
'Tanida, S.'
'Takata, N.'
'Takano, R.'
'Sakon, A.'
'Ueto, T.'
'Shiraki, K.'
'Kadota, K.'
'Tozuka, Y.'
'Ishigai, M.'

_publ_section_title
;
 Cocrystal structure design for CH5134731 based on isomorphism
;
_journal_issue 3
_journal_name_full CrystEngComm
_journal_page_first 362
_journal_paper_doi 10.1039/C7CE01878A
_journal_volume 20
_journal_year 2018
_chemical_formula_moiety 'C21.5 H18 F3 N5 O3.5 S2'
_chemical_formula_sum 'C21.5 H18 F3 N5 O3.5 S2'
_chemical_formula_weight 523.53
_space_group_crystal_system monoclinic
_space_group_IT_number 14
_space_group_name_Hall '-P 2ybc'
_space_group_name_H-M_alt 'P 1 21/c 1'
_symmetry_space_group_name_Hall '-P 2ybc'
_symmetry_space_group_name_H-M 'P 1 21/c 1'
_atom_sites_solution_hydrogens geom
_atom_sites_solution_primary direct
_atom_sites_solution_secondary difmap
_audit_update_record
;
2017-10-27 deposited with the CCDC.
2017-12-11 downloaded from the CCDC.
;
_cell_angle_alpha 90.0000
_cell_angle_beta 91.9094(7)
_cell_angle_gamma 90.0000
_cell_formula_units_Z 4
_cell_length_a 11.2642(2)
_cell_length_b 20.5587(4)
_cell_length_c 10.11845(18)
_cell_measurement_reflns_used 21882
_cell_measurement_temperature 93
_cell_measurement_theta_max 68.24
_cell_measurement_theta_min 3.92
_cell_volume 2341.90(7)
_computing_cell_refinement 'RAPID AUTO'
_computing_data_collection 'RAPID AUTO (Rigaku, ????)'
_computing_data_reduction 'RAPID AUTO'
_computing_molecular_graphics 'CrystalStructure 4.2.2'
_computing_publication_material 'CrystalStructure 4.2.2 (Rigaku, 2016)'
_computing_structure_refinement 'SHELXL97 (Sheldrick, 2008)'
_computing_structure_solution 'SIR2004 (Burla, et al., 2005)'
_diffrn_ambient_temperature 93
_diffrn_detector_area_resol_mean 10.000
_diffrn_measured_fraction_theta_full 0.990
_diffrn_measured_fraction_theta_max 0.990
_diffrn_measurement_device_type 'Rigaku R-AXIS RAPID'
_diffrn_measurement_method \w
_diffrn_radiation_type 'Cu K\a'
_diffrn_radiation_wavelength 1.54187
_diffrn_reflns_av_R_equivalents 0.0420
_diffrn_reflns_Laue_measured_fraction_full 0.000
_diffrn_reflns_Laue_measured_fraction_max 0.000
_diffrn_reflns_limit_h_max 13
_diffrn_reflns_limit_h_min 0
_diffrn_reflns_limit_k_max 24
_diffrn_reflns_limit_k_min 0
_diffrn_reflns_limit_l_max 12
_diffrn_reflns_limit_l_min -12
_diffrn_reflns_number 4245
_diffrn_reflns_point_group_measured_fraction_full 0.000
_diffrn_reflns_point_group_measured_fraction_max 0.000
_diffrn_reflns_theta_full 68.240
_diffrn_reflns_theta_max 68.240
_diffrn_reflns_theta_min 3.927
_diffrn_standards_number 0
_exptl_absorpt_coefficient_mu 2.534
_exptl_absorpt_correction_T_max 0.927
_exptl_absorpt_correction_T_min 0.808
_exptl_absorpt_correction_type multi-scan
_exptl_absorpt_process_details 'ABSCOR (Rigaku, 1995)'
_exptl_crystal_colour colorless
_exptl_crystal_density_diffrn 1.485
_exptl_crystal_density_method 'not measured'
_exptl_crystal_description platelet
_exptl_crystal_F_000 960.00
_exptl_crystal_size_max 0.120
_exptl_crystal_size_mid 0.100
_exptl_crystal_size_min 0.030
_refine_diff_density_max 0.43
_refine_diff_density_min -0.41
_refine_ls_extinction_method none
_refine_ls_goodness_of_fit_ref 1.084
_refine_ls_hydrogen_treatment mixed
_refine_ls_number_parameters 349
_refine_ls_number_reflns 4245
_refine_ls_number_restraints 73
_refine_ls_R_factor_all 0.0467
_refine_ls_R_factor_gt 0.0415
_refine_ls_shift/su_max 0.000
_refine_ls_structure_factor_coef Fsqd
_refine_ls_weighting_details 'w = 1/[\s^2^(Fo^2^)+(0.0450P)^2^+2.4016P] where P=(Fo^2^+2Fc^2^)/3'
_refine_ls_weighting_scheme calc
_refine_ls_wR_factor_gt 0.1034
_refine_ls_wR_factor_ref 0.1075
_reflns_number_gt 3746
_reflns_number_total 4245
_reflns_threshold_expression F^2^>2.0\s(F^2^)
_cod_data_source_file c7ce01878a2.cif
_cod_data_source_block ZR_CH5134731_SU_001_1
_cod_depositor_comments 'Adding full bibliography for 7229690--7229693.cif.'
_cod_database_code 7229692

loop_
_space_group_symop_id
_space_group_symop_operation_xyz
1 +X,+Y,+Z
2 -X,1/2+Y,1/2-Z
3 -X,-Y,-Z
4 +X,-1/2-Y,-1/2+Z

loop_
_atom_site_label
_atom_site_type_symbol
_atom_site_fract_x
_atom_site_fract_y
_atom_site_fract_z
_atom_site_U_iso_or_equiv
_atom_site_adp_type
_atom_site_occupancy
_atom_site_symmetry_multiplicity
_atom_site_calc_flag
_atom_site_refinement_flags
_atom_site_disorder_assembly
_atom_site_disorder_group
N1 N 0.17658(17) 0.25875(9) -0.15795(19) 0.0228(4) Uani 1 1 d D . .
H1A H 0.192(2) 0.2697(12) -0.0712(12) 0.027 Uiso 1 1 d D . .
H1B H 0.1030(13) 0.2411(12) -0.176(2) 0.027 Uiso 1 1 d D . .
S2 S 0.28576(5) 0.22849(2) -0.23434(5) 0.01987(15) Uani 1 1 d . . .
O3 O 0.24827(15) 0.21902(8) -0.36978(15) 0.0282(4) Uani 1 1 d . . .
O4 O 0.38708(14) 0.26865(8) -0.20429(16) 0.0281(4) Uani 1 1 d . . .
C5 C 0.31756(18) 0.15029(10) -0.1679(2) 0.0185(4) Uani 1 1 d . . .
C6 C 0.30492(19) 0.09494(10) -0.2457(2) 0.0201(4) Uani 1 1 d . . .
H6 H 0.2794 0.0996 -0.3356 0.024 Uiso 1 1 calc R . .
N7 N 0.32733(16) 0.03523(9) -0.19854(17) 0.0209(4) Uani 1 1 d . . .
C8 C 0.36298(18) 0.03020(10) -0.0717(2) 0.0186(4) Uani 1 1 d . . .
H8 H 0.3785 -0.0120 -0.0368 0.022 Uiso 1 1 calc R . .
C9 C 0.37860(18) 0.08344(10) 0.0122(2) 0.0170(4) Uani 1 1 d . . .
C10 C 0.35526(18) 0.14511(10) -0.0361(2) 0.0188(4) Uani 1 1 d . . .
H10 H 0.3646 0.1825 0.0186 0.023 Uiso 1 1 calc R . .
N11 N 0.41740(15) 0.07413(8) 0.14663(16) 0.0166(4) Uani 1 1 d . . .
C12 C 0.51509(18) 0.10429(10) 0.1998(2) 0.0165(4) Uani 1 1 d . . .
S13 S 0.61850(5) 0.14321(2) 0.11986(5) 0.02059(15) Uani 1 1 d . . .
N14 N 0.51269(15) 0.09507(8) 0.33639(17) 0.0169(4) Uani 1 1 d . . .
C15 C 0.41251(18) 0.06094(10) 0.3731(2) 0.0181(4) Uani 1 1 d . . .
O16 O 0.38667(14) 0.04759(8) 0.48465(14) 0.0255(4) Uani 1 1 d . . .
C17 C 0.34305(18) 0.04282(10) 0.2470(2) 0.0182(4) Uani 1 1 d . . .
C18 C 0.3402(2) -0.03150(10) 0.2336(2) 0.0233(5) Uani 1 1 d . . .
H18A H 0.2913 -0.0500 0.3026 0.035 Uiso 1 1 calc R . .
H18B H 0.4211 -0.0487 0.2431 0.035 Uiso 1 1 calc R . .
H18C H 0.3062 -0.0433 0.1465 0.035 Uiso 1 1 calc R . .
C19 C 0.21811(19) 0.07141(11) 0.2466(2) 0.0238(5) Uani 1 1 d . . .
H19A H 0.1720 0.0497 0.3142 0.036 Uiso 1 1 calc R . .
H19B H 0.1793 0.0648 0.1595 0.036 Uiso 1 1 calc R . .
H19C H 0.2228 0.1181 0.2658 0.036 Uiso 1 1 calc R . .
C20 C 0.59870(19) 0.12136(10) 0.4283(2) 0.0189(4) Uani 1 1 d . . .
C21 C 0.7166(2) 0.10332(12) 0.4186(2) 0.0248(5) Uani 1 1 d . . .
H21 H 0.7392 0.0725 0.3541 0.030 Uiso 1 1 calc R . .
C22 C 0.8009(2) 0.13068(13) 0.5041(2) 0.0309(6) Uani 1 1 d . . .
C23 C 0.9288(2) 0.11031(18) 0.4956(3) 0.0498(8) Uani 1 1 d . . .
F24 F 0.94732(17) 0.07244(18) 0.3958(2) 0.1162(12) Uani 1 1 d . . .
F25 F 0.96607(15) 0.07864(11) 0.6040(2) 0.0684(6) Uani 1 1 d . . .
F26 F 1.00097(17) 0.16127(14) 0.4890(3) 0.0973(9) Uani 1 1 d . . .
C27 C 0.7652(2) 0.17487(12) 0.6010(3) 0.0333(6) Uani 1 1 d . . .
C28 C 0.6459(2) 0.19038(11) 0.6127(2) 0.0316(6) Uani 1 1 d . . .
H28 H 0.6220 0.2189 0.6808 0.038 Uiso 1 1 calc R . .
C29 C 0.5616(2) 0.16396(11) 0.5244(2) 0.0249(5) Uani 1 1 d . . .
H29 H 0.4801 0.1750 0.5300 0.030 Uiso 1 1 calc R . .
C30 C 0.8508(3) 0.20471(16) 0.6915(3) 0.0530(8) Uani 1 1 d . . .
N31 N 0.9187(3) 0.22768(17) 0.7635(4) 0.0842(11) Uani 1 1 d . . .
C101 C 0.0658(3) -0.00438(19) -0.1026(4) 0.0374(14) Uani 0.50 1 d PGU A -1
H101 H 0.1176 -0.0188 -0.1687 0.045 Uiso 0.50 1 calc PR A -1
C102 C 0.0288(4) 0.06011(17) -0.1005(4) 0.0473(14) Uani 0.50 1 d PGU A -1
H102 H 0.0554 0.0898 -0.1651 0.057 Uiso 0.50 1 calc PR A -1
C103 C -0.0471(4) 0.08119(12) -0.0037(5) 0.0459(15) Uani 0.50 1 d PGU A -1
H103 H -0.0723 0.1253 -0.0023 0.055 Uiso 0.50 1 calc PR A -1
C104 C -0.0860(3) 0.03779(19) 0.0908(4) 0.0458(14) Uani 0.50 1 d PGU A -1
H104 H -0.1379 0.0522 0.1569 0.055 Uiso 0.50 1 calc PR A -1
C105 C -0.0490(4) -0.02670(16) 0.0887(4) 0.0389(14) Uani 0.50 1 d PGU A -1
H105 H -0.0757 -0.0564 0.1533 0.047 Uiso 0.50 1 calc PR A -1
C106 C 0.0268(4) -0.04779(12) -0.0080(5) 0.0443(13) Uani 0.50 1 d PGDU A -1
C107 C 0.0630(6) -0.1182(3) -0.0131(9) 0.0647(18) Uani 0.50 1 d PDU A -1
H10A H 0.1117 -0.1252 -0.0915 0.078 Uiso 0.50 1 calc PRD A -1
H10B H 0.1129 -0.1285 0.0665 0.078 Uiso 0.50 1 calc PR A -1
O108 O -0.0348(4) -0.1606(3) -0.0195(6) 0.0766(15) Uani 0.50 1 d PDU A -1
H108 H -0.034(5) -0.195(3) -0.074(7) 0.115 Uiso 0.50 1 d PD B -1

loop_
_atom_site_aniso_label
_atom_site_aniso_U_11
_atom_site_aniso_U_22
_atom_site_aniso_U_33
_atom_site_aniso_U_23
_atom_site_aniso_U_13
_atom_site_aniso_U_12
N1 0.0249(10) 0.0227(10) 0.0208(10) -0.0014(8) -0.0008(8) 0.0021(8)
S2 0.0239(3) 0.0192(3) 0.0165(3) 0.00270(19) -0.0002(2) -0.0008(2)
O3 0.0408(10) 0.0272(9) 0.0163(8) 0.0027(6) -0.0016(7) 0.0023(7)
O4 0.0284(9) 0.0246(8) 0.0313(9) 0.0070(7) -0.0009(7) -0.0065(7)
C5 0.0169(10) 0.0205(11) 0.0183(11) 0.0014(8) 0.0026(8) -0.0007(8)
C6 0.0215(11) 0.0248(11) 0.0139(10) -0.0005(8) 0.0015(8) 0.0003(9)
N7 0.0235(9) 0.0211(9) 0.0181(9) -0.0021(7) 0.0014(7) 0.0009(7)
C8 0.0192(10) 0.0171(10) 0.0196(11) -0.0001(8) 0.0041(8) 0.0015(8)
C9 0.0152(10) 0.0212(10) 0.0148(10) 0.0002(8) 0.0018(8) -0.0001(8)
C10 0.0195(10) 0.0195(10) 0.0173(10) -0.0023(8) 0.0013(8) -0.0008(8)
N11 0.0186(9) 0.0175(9) 0.0137(8) 0.0014(7) 0.0005(7) -0.0015(7)
C12 0.0180(10) 0.0137(9) 0.0178(10) -0.0010(8) -0.0006(8) 0.0037(8)
S13 0.0205(3) 0.0198(3) 0.0216(3) 0.0019(2) 0.0028(2) -0.0023(2)
N14 0.0175(9) 0.0186(9) 0.0145(8) -0.0002(7) 0.0002(7) 0.0003(7)
C15 0.0180(10) 0.0176(10) 0.0188(11) -0.0001(8) 0.0012(8) 0.0022(8)
O16 0.0291(9) 0.0316(9) 0.0159(8) 0.0000(6) 0.0044(7) -0.0040(7)
C17 0.0190(10) 0.0188(10) 0.0170(10) 0.0001(8) 0.0039(8) -0.0018(8)
C18 0.0277(12) 0.0192(11) 0.0231(11) 0.0011(9) 0.0050(9) -0.0024(9)
C19 0.0178(11) 0.0276(12) 0.0259(12) -0.0001(9) 0.0011(9) 0.0003(9)
C20 0.0210(10) 0.0193(10) 0.0160(10) 0.0045(8) -0.0034(8) -0.0029(8)
C21 0.0225(11) 0.0324(12) 0.0194(11) 0.0064(9) -0.0001(9) -0.0031(9)
C22 0.0235(12) 0.0422(14) 0.0266(13) 0.0147(11) -0.0037(10) -0.0093(10)
C23 0.0212(13) 0.090(2) 0.0379(16) 0.0152(16) -0.0076(12) -0.0136(14)
F24 0.0255(10) 0.253(4) 0.0699(15) -0.0652(19) -0.0060(10) 0.0328(15)
F25 0.0335(9) 0.1033(16) 0.0680(13) 0.0340(12) -0.0053(9) 0.0135(10)
F26 0.0306(10) 0.139(2) 0.122(2) 0.0608(18) -0.0060(11) -0.0356(12)
C27 0.0379(14) 0.0281(13) 0.0330(14) 0.0084(11) -0.0134(11) -0.0132(11)
C28 0.0500(16) 0.0157(11) 0.0281(13) -0.0021(9) -0.0121(11) -0.0015(10)
C29 0.0300(12) 0.0187(11) 0.0256(12) -0.0005(9) -0.0050(10) 0.0028(9)
C30 0.0542(19) 0.0486(18) 0.0546(19) 0.0013(15) -0.0220(16) -0.0229(15)
N31 0.072(2) 0.086(2) 0.092(3) -0.019(2) -0.034(2) -0.0302(19)
C101 0.029(3) 0.052(3) 0.032(3) -0.015(2) 0.006(2) -0.011(3)
C102 0.038(3) 0.063(3) 0.041(3) -0.001(3) -0.002(2) -0.011(3)
C103 0.031(3) 0.049(3) 0.058(3) -0.008(3) -0.005(2) -0.004(3)
C104 0.033(3) 0.064(3) 0.041(3) -0.011(3) 0.004(2) -0.008(3)
C105 0.026(3) 0.058(3) 0.032(3) 0.004(3) 0.001(2) -0.005(3)
C106 0.026(3) 0.063(3) 0.044(3) -0.002(3) -0.003(2) -0.005(2)
C107 0.042(3) 0.065(3) 0.086(4) 0.000(3) 0.001(3) 0.001(3)
O108 0.055(3) 0.080(3) 0.096(3) 0.001(3) 0.011(3) -0.011(2)

loop_
_atom_type_symbol
_atom_type_description
_atom_type_scat_dispersion_real
_atom_type_scat_dispersion_imag
_atom_type_scat_source
C C 0.0181 0.0091
;
International Tables for Crystallography
(Vol. C, Tables 4.2.6.8 and 6.1.1.4)
;
H H 0.0000 0.0000
;
International Tables for Crystallography
(Vol. C, Table 6.1.1.4)
;
O O 0.0492 0.0322
;
International Tables for Crystallography
(Vol. C, Tables 4.2.6.8 and 6.1.1.4)
;
N N 0.0311 0.0180
;
International Tables for Crystallography
(Vol. C, Tables 4.2.6.8 and 6.1.1.4)
;
S S 0.3331 0.5567
;
International Tables for Crystallography
(Vol. C, Tables 4.2.6.8 and 6.1.1.4)
;
F F 0.0727 0.0534
;
International Tables for Crystallography
(Vol. C, Tables 4.2.6.8 and 6.1.1.4)
;

loop_
_geom_angle_atom_site_label_1
_geom_angle_atom_site_label_2
_geom_angle_atom_site_label_3
_geom_angle
S2 N1 H1A 115.4(16)
S2 N1 H1B 116.9(16)
H1A N1 H1B 116(2)
O4 S2 O3 119.22(10)
O4 S2 N1 107.03(10)
O3 S2 N1 107.93(10)
O4 S2 C5 107.00(10)
O3 S2 C5 106.77(10)
N1 S2 C5 108.54(10)
C6 C5 C10 120.2(2)
C6 C5 S2 120.80(17)
C10 C5 S2 118.96(16)
N7 C6 C5 122.4(2)
N7 C6 H6 118.8
C5 C6 H6 118.8
C8 N7 C6 117.42(18)
N7 C8 C9 123.54(19)
N7 C8 H8 118.2
C9 C8 H8 118.2
C10 C9 C8 119.19(19)
C10 C9 N11 120.56(18)
C8 C9 N11 120.25(18)
C9 C10 C5 117.26(19)
C9 C10 H10 121.4
C5 C10 H10 121.4
C12 N11 C9 122.29(17)
C12 N11 C17 113.27(16)
C9 N11 C17 123.25(16)
N11 C12 N14 106.72(17)
N11 C12 S13 127.17(16)
N14 C12 S13 126.10(16)
C15 N14 C12 112.06(17)
C15 N14 C20 123.87(17)
C12 N14 C20 123.95(17)
O16 C15 N14 126.0(2)
O16 C15 C17 126.56(19)
N14 C15 C17 107.43(17)
N11 C17 C15 100.45(16)
N11 C17 C19 111.87(17)
C15 C17 C19 110.92(17)
N11 C17 C18 112.47(16)
C15 C17 C18 109.09(17)
C19 C17 C18 111.51(18)
C17 C18 H18A 109.5
C17 C18 H18B 109.5
H18A C18 H18B 109.5
C17 C18 H18C 109.5
H18A C18 H18C 109.5
H18B C18 H18C 109.5
C17 C19 H19A 109.5
C17 C19 H19B 109.5
H19A C19 H19B 109.5
C17 C19 H19C 109.5
H19A C19 H19C 109.5
H19B C19 H19C 109.5
C29 C20 C21 122.1(2)
C29 C20 N14 118.92(19)
C21 C20 N14 118.98(19)
C22 C21 C20 119.2(2)
C22 C21 H21 120.4
C20 C21 H21 120.4
C21 C22 C27 119.5(2)
C21 C22 C23 119.3(3)
C27 C22 C23 121.1(2)
F24 C23 F26 108.6(3)
F24 C23 F25 107.1(3)
F26 C23 F25 104.5(2)
F24 C23 C22 113.0(2)
F26 C23 C22 111.8(3)
F25 C23 C22 111.4(2)
C28 C27 C22 120.6(2)
C28 C27 C30 118.4(3)
C22 C27 C30 121.1(3)
C27 C28 C29 119.7(2)
C27 C28 H28 120.1
C29 C28 H28 120.1
C20 C29 C28 118.9(2)
C20 C29 H29 120.6
C28 C29 H29 120.6
N31 C30 C27 179.3(4)
C102 C101 C106 120.0
C102 C101 H101 120.0
C106 C101 H101 120.0
C103 C102 C101 120.0
C103 C102 H102 120.0
C101 C102 H102 120.0
C102 C103 C104 120.0
C102 C103 H103 120.0
C104 C103 H103 120.0
C105 C104 C103 120.0
C105 C104 H104 120.0
C103 C104 H104 120.0
C104 C105 C106 120.0
C104 C105 H105 120.0
C106 C105 H105 120.0
C105 C106 C101 120.0
C105 C106 C107 119.8(4)
C101 C106 C107 120.1(4)
O108 C107 C106 112.7(5)
O108 C107 H10A 109.0
C106 C107 H10A 109.0
O108 C107 H10B 109.0
C106 C107 H10B 109.0
H10A C107 H10B 107.8
C107 O108 H108 119.7(16)

loop_
_geom_bond_atom_site_label_1
_geom_bond_atom_site_label_2
_geom_bond_distance
N1 S2 1.6001(19)
N1 H1A 0.918(10)
N1 H1B 0.918(10)
S2 O4 1.4331(16)
S2 O3 1.4337(16)
S2 C5 1.774(2)
C5 C6 1.388(3)
C5 C10 1.390(3)
C6 N7 1.338(3)
C6 H6 0.9500
N7 C8 1.336(3)
C8 C9 1.392(3)
C8 H8 0.9500
C9 C10 1.381(3)
C9 N11 1.428(3)
C10 H10 0.9500
N11 C12 1.358(3)
N11 C17 1.485(2)
C12 N14 1.396(3)
C12 S13 1.647(2)
N14 C15 1.390(3)
N14 C20 1.426(3)
C15 O16 1.207(2)
C15 C17 1.520(3)
C17 C19 1.525(3)
C17 C18 1.534(3)
C18 H18A 0.9800
C18 H18B 0.9800
C18 H18C 0.9800
C19 H19A 0.9800
C19 H19B 0.9800
C19 H19C 0.9800
C20 C29 1.383(3)
C20 C21 1.385(3)
C21 C22 1.383(3)
C21 H21 0.9500
C22 C27 1.405(4)
C22 C23 1.505(4)
C23 F24 1.297(4)
C23 F26 1.329(4)
C23 F25 1.332(3)
C27 C28 1.390(4)
C27 C30 1.445(4)
C28 C29 1.393(3)
C28 H28 0.9500
C29 H29 0.9500
C30 N31 1.141(4)
C101 C102 1.3900
C101 C106 1.3900
C101 H101 0.9500
C102 C103 1.3900
C102 H102 0.9500
C103 C104 1.3900
C103 H103 0.9500
C104 C105 1.3900
C104 H104 0.9500
C105 C106 1.3900
C105 H105 0.9500
C106 C107 1.504(6)
C107 O108 1.405(7)
C107 H10A 0.9900
C107 H10B 0.9900
O108 H108 0.895(10)

loop_
_geom_hbond_atom_site_label_D
_geom_hbond_atom_site_label_H
_geom_hbond_atom_site_label_A
_geom_hbond_site_symmetry_A
_geom_hbond_distance_DA
_geom_hbond_distance_DH
_geom_hbond_distance_HA
_geom_hbond_angle_DHA
_geom_hbond_publ_flag
N1 H1A O3 4_566 3.034(2) 0.918(14) 2.126(14) 170(2) no
N1 H1B N31 1_454 3.054(4) 0.918(17) 2.163(16) 164(2) no

loop_
_geom_torsion_atom_site_label_1
_geom_torsion_atom_site_label_2
_geom_torsion_atom_site_label_3
_geom_torsion_atom_site_label_4
_geom_torsion
O4 S2 C5 C6 -128.27(18)
O3 S2 C5 C6 0.4(2)
N1 S2 C5 C6 116.54(18)
O4 S2 C5 C10 51.87(19)
O3 S2 C5 C10 -179.44(16)
N1 S2 C5 C10 -63.32(19)
C10 C5 C6 N7 0.3(3)
S2 C5 C6 N7 -179.53(16)
C5 C6 N7 C8 0.0(3)
C6 N7 C8 C9 -0.5(3)
N7 C8 C9 C10 0.7(3)
N7 C8 C9 N11 -179.77(18)
C8 C9 C10 C5 -0.3(3)
N11 C9 C10 C5 -179.84(18)
C6 C5 C10 C9 -0.2(3)
S2 C5 C10 C9 179.71(15)
C10 C9 N11 C12 -55.8(3)
C8 C9 N11 C12 124.6(2)
C10 C9 N11 C17 110.8(2)
C8 C9 N11 C17 -68.7(3)
C9 N11 C12 N14 168.12(17)
C17 N11 C12 N14 0.2(2)
C9 N11 C12 S13 -12.9(3)
C17 N11 C12 S13 179.18(15)
N11 C12 N14 C15 -1.9(2)
S13 C12 N14 C15 179.16(15)
N11 C12 N14 C20 -177.88(18)
S13 C12 N14 C20 3.1(3)
C12 N14 C15 O16 -178.2(2)
C20 N14 C15 O16 -2.1(3)
C12 N14 C15 C17 2.7(2)
C20 N14 C15 C17 178.71(18)
C12 N11 C17 C15 1.3(2)
C9 N11 C17 C15 -166.49(17)
C12 N11 C17 C19 119.01(19)
C9 N11 C17 C19 -48.8(3)
C12 N11 C17 C18 -114.6(2)
C9 N11 C17 C18 77.7(2)
O16 C15 C17 N11 178.6(2)
N14 C15 C17 N11 -2.3(2)
O16 C15 C17 C19 60.1(3)
N14 C15 C17 C19 -120.72(18)
O16 C15 C17 C18 -63.1(3)
N14 C15 C17 C18 116.07(18)
C15 N14 C20 C29 -56.2(3)
C12 N14 C20 C29 119.4(2)
C15 N14 C20 C21 123.6(2)
C12 N14 C20 C21 -60.8(3)
C29 C20 C21 C22 -2.7(3)
N14 C20 C21 C22 177.45(19)
C20 C21 C22 C27 1.6(3)
C20 C21 C22 C23 178.9(2)
C21 C22 C23 F24 6.7(4)
C27 C22 C23 F24 -176.1(3)
C21 C22 C23 F26 129.6(3)
C27 C22 C23 F26 -53.1(3)
C21 C22 C23 F25 -113.9(3)
C27 C22 C23 F25 63.3(4)
C21 C22 C27 C28 1.0(4)
C23 C22 C27 C28 -176.2(2)
C21 C22 C27 C30 -179.7(2)
C23 C22 C27 C30 3.1(4)
C22 C27 C28 C29 -2.6(4)
C30 C27 C28 C29 178.0(2)
C21 C20 C29 C28 1.1(3)
N14 C20 C29 C28 -179.03(19)
C27 C28 C29 C20 1.5(3)
C28 C27 C30 N31 117(38)
C22 C27 C30 N31 -62(38)
C106 C101 C102 C103 0.0
C101 C102 C103 C104 0.0
C102 C103 C104 C105 0.0
C103 C104 C105 C106 0.0
C104 C105 C106 C101 0.0
C104 C105 C106 C107 -177.7(5)
C102 C101 C106 C105 0.0
C102 C101 C106 C107 177.7(5)
C105 C106 C107 O108 54.4(8)
C101 C106 C107 O108 -123.3(6)
